data_7025512
loop_
_publ_author_name
'Dolci, Sara'
'Marchetti, Fabio'
'Pampaloni, Guido'
'Zacchini, Stefano'

_publ_section_title
;
 A systematic study on the activation of simple polyethers by MoCl5 and
 WCl6.
;
_journal_issue 22
_journal_name_full 'Dalton transactions (Cambridge, England : 2003)'
_journal_page_first 5367
_journal_page_last 5376
_journal_paper_doi 10.1039/c001377c
_journal_volume 39
_journal_year 2010
_chemical_formula_sum 'C6 H10 Cl8 Mo2 O6'
_chemical_formula_weight 653.62
_chemical_name_systematic
;
?
;
_space_group_IT_number 15
_symmetry_cell_setting monoclinic
_symmetry_space_group_name_Hall '-C 2yc'
_symmetry_space_group_name_H-M 'C 1 2/c 1'
_atom_sites_solution_hydrogens geom
_atom_sites_solution_primary direct
_atom_sites_solution_secondary difmap
_audit_creation_method SHELXL-97
_cell_angle_alpha 90.00
_cell_angle_beta 93.412(2)
_cell_angle_gamma 90.00
_cell_formula_units_Z 4
_cell_length_a 21.043(4)
_cell_length_b 6.1669(10)
_cell_length_c 14.915(3)
_cell_measurement_reflns_used 6258
_cell_measurement_temperature 100(2)
_cell_measurement_theta_max 28.451
_cell_measurement_theta_min 2.3055
_cell_volume 1932.1(6)
_computing_structure_refinement 'SHELXL-97 (Sheldrick, 1997)'
_computing_structure_solution 'SHELXS-97 (Sheldrick, 1990)'
_diffrn_ambient_temperature 100(2)
_diffrn_measured_fraction_theta_full 0.997
_diffrn_measured_fraction_theta_max 0.997
_diffrn_measurement_device_type 'CCD area detector'
_diffrn_measurement_method 'phi and omega scans'
_diffrn_radiation_monochromator graphite
_diffrn_radiation_source 'fine-focus sealed tube'
_diffrn_radiation_type MoK\a
_diffrn_radiation_wavelength 0.71073
_diffrn_reflns_av_R_equivalents 0.0228
_diffrn_reflns_av_sigmaI/netI 0.0214
_diffrn_reflns_limit_h_max 25
_diffrn_reflns_limit_h_min -25
_diffrn_reflns_limit_k_max 7
_diffrn_reflns_limit_k_min -7
_diffrn_reflns_limit_l_max 18
_diffrn_reflns_limit_l_min -18
_diffrn_reflns_number 6369
_diffrn_reflns_theta_full 26.00
_diffrn_reflns_theta_max 26.00
_diffrn_reflns_theta_min 1.94
_exptl_absorpt_coefficient_mu 2.421
_exptl_absorpt_correction_T_max 0.7766
_exptl_absorpt_correction_T_min 0.6562
_exptl_absorpt_correction_type empirical
_exptl_crystal_colour green
_exptl_crystal_density_diffrn 2.247
_exptl_crystal_density_method 'not measured'
_exptl_crystal_description prism
_exptl_crystal_F_000 1256
_exptl_crystal_size_max 0.19
_exptl_crystal_size_mid 0.12
_exptl_crystal_size_min 0.11
_refine_diff_density_max 0.303
_refine_diff_density_min -0.682
_refine_diff_density_rms 0.086
_refine_ls_extinction_method none
_refine_ls_goodness_of_fit_ref 1.176
_refine_ls_hydrogen_treatment mixed
_refine_ls_matrix_type full
_refine_ls_number_parameters 103
_refine_ls_number_reflns 1900
_refine_ls_number_restraints 1
_refine_ls_restrained_S_all 1.176
_refine_ls_R_factor_all 0.0188
_refine_ls_R_factor_gt 0.0181
_refine_ls_shift/su_max 0.003
_refine_ls_shift/su_mean 0.000
_refine_ls_structure_factor_coef Fsqd
_refine_ls_weighting_details 'calc w=1/[\s^2^(Fo^2^)+(0.0101P)^2^+3.6331P] where P=(Fo^2^+2Fc^2^)/3'
_refine_ls_weighting_scheme calc
_refine_ls_wR_factor_gt 0.0414
_refine_ls_wR_factor_ref 0.0417
_reflns_number_gt 1871
_reflns_number_total 1900
_reflns_threshold_expression >2sigma(I)
_cod_data_source_file c001377c.txt
_cod_data_source_block c2c
_cod_original_cell_volume 1932.0(6)
_cod_original_sg_symbol_H-M C2/c
_cod_database_code 7025512

loop_
_symmetry_equiv_pos_as_xyz
'x, y, z'
'-x, y, -z+1/2'
'x+1/2, y+1/2, z'
'-x+1/2, y+1/2, -z+1/2'
'-x, -y, -z'
'x, -y, z-1/2'
'-x+1/2, -y+1/2, -z'
'x+1/2, -y+1/2, z-1/2'

loop_
_atom_site_label
_atom_site_type_symbol
_atom_site_fract_x
_atom_site_fract_y
_atom_site_fract_z
_atom_site_U_iso_or_equiv
_atom_site_adp_type
_atom_site_occupancy
_atom_site_symmetry_multiplicity
_atom_site_calc_flag
_atom_site_refinement_flags
Mo1 Mo 0.452968(8) 1.09494(3) 1.092720(11) 0.01262(6) Uani 1 1 d .
Cl1 Cl 0.51371(2) 0.76816(8) 1.05354(3) 0.01500(11) Uani 1 1 d .
Cl2 Cl 0.40644(3) 0.88982(8) 1.19997(3) 0.02275(12) Uani 1 1 d .
Cl3 Cl 0.37498(2) 1.35985(8) 1.09464(4) 0.02029(12) Uani 1 1 d .
Cl4 Cl 0.29048(3) 0.33538(8) 0.86135(4) 0.02299(12) Uani 1 1 d .
O1 O 0.51172(7) 1.2159(2) 1.15184(10) 0.0198(3) Uani 1 1 d .
O2 O 0.38422(7) 0.9250(2) 0.99045(10) 0.0159(3) Uani 1 1 d .
C1 C 0.32705(10) 0.8975(3) 0.99209(16) 0.0211(5) Uani 1 1 d D
H1 H 0.3035(11) 0.927(4) 1.0416(12) 0.025 Uiso 1 1 d D
O3 O 0.29161(7) 0.8133(2) 0.92565(10) 0.0207(3) Uani 1 1 d .
C2 C 0.32296(10) 0.7595(3) 0.84419(13) 0.0189(4) Uani 1 1 d .
H2A H 0.3569 0.8669 0.8347 0.023 Uiso 1 1 calc R
H2B H 0.2917 0.7662 0.7920 0.023 Uiso 1 1 calc R
C3 C 0.35133(10) 0.5372(4) 0.85077(15) 0.0200(4) Uani 1 1 d .
H3A H 0.3821 0.5299 0.9036 0.024 Uiso 1 1 calc R
H3B H 0.3747 0.5072 0.7964 0.024 Uiso 1 1 calc R

loop_
_atom_site_aniso_label
_atom_site_aniso_U_11
_atom_site_aniso_U_22
_atom_site_aniso_U_33
_atom_site_aniso_U_23
_atom_site_aniso_U_13
_atom_site_aniso_U_12
Mo1 0.01347(10) 0.01360(10) 0.01096(10) -0.00143(6) 0.00222(6) -0.00276(6)
Cl1 0.0156(2) 0.0157(2) 0.0140(2) 0.00187(18) 0.00334(17) 0.00026(18)
Cl2 0.0318(3) 0.0209(3) 0.0168(2) -0.0013(2) 0.0120(2) -0.0067(2)
Cl3 0.0198(2) 0.0177(2) 0.0238(3) -0.0050(2) 0.0050(2) 0.00097(19)
Cl4 0.0240(3) 0.0166(2) 0.0281(3) -0.0039(2) -0.0007(2) -0.0027(2)
O1 0.0207(8) 0.0222(8) 0.0162(7) -0.0005(6) -0.0012(6) -0.0048(6)
O2 0.0131(7) 0.0172(7) 0.0175(7) -0.0023(6) 0.0024(5) -0.0025(6)
C1 0.0180(11) 0.0196(11) 0.0264(11) -0.0092(9) 0.0071(9) -0.0044(8)
O3 0.0133(7) 0.0197(7) 0.0292(8) -0.0092(7) 0.0013(6) -0.0037(6)
C2 0.0216(11) 0.0211(11) 0.0137(10) 0.0023(8) -0.0027(8) -0.0024(9)
C3 0.0168(10) 0.0216(11) 0.0218(11) -0.0047(9) 0.0038(8) -0.0024(9)

loop_
_atom_type_symbol
_atom_type_description
_atom_type_scat_dispersion_real
_atom_type_scat_dispersion_imag
_atom_type_scat_source
C C 0.0033 0.0016 'International Tables Vol C Tables 4.2.6.8 and 6.1.1.4'
H H 0.0000 0.0000 'International Tables Vol C Tables 4.2.6.8 and 6.1.1.4'
O O 0.0106 0.0060 'International Tables Vol C Tables 4.2.6.8 and 6.1.1.4'
Cl Cl 0.1484 0.1585 'International Tables Vol C Tables 4.2.6.8 and 6.1.1.4'
Mo Mo -1.6832 0.6857 'International Tables Vol C Tables 4.2.6.8 and 6.1.1.4'

loop_
_geom_angle_atom_site_label_1
_geom_angle_atom_site_label_2
_geom_angle_atom_site_label_3
_geom_angle
_geom_angle_site_symmetry_3
O1 Mo1 O2 169.59(6) .
O1 Mo1 Cl2 102.28(5) .
O2 Mo1 Cl2 86.19(4) .
O1 Mo1 Cl3 100.54(6) .
O2 Mo1 Cl3 84.91(4) .
Cl2 Mo1 Cl3 92.75(2) .
O1 Mo1 Cl1 96.50(6) .
O2 Mo1 Cl1 77.58(4) .
Cl2 Mo1 Cl1 87.92(2) .
Cl3 Mo1 Cl1 162.395(19) .
O1 Mo1 Cl1 94.24(5) 5_677
O2 Mo1 Cl1 76.74(4) 5_677
Cl2 Mo1 Cl1 162.266(19) 5_677
Cl3 Mo1 Cl1 90.479(19) 5_677
Cl1 Mo1 Cl1 83.826(18) 5_677
Mo1 Cl1 Mo1 96.174(18) 5_677
C1 O2 Mo1 129.49(14) .
O2 C1 O3 123.9(2) .
O2 C1 H1 124.3(16) .
O3 C1 H1 111.7(16) .
C1 O3 C2 117.11(16) .
O3 C2 C3 110.68(17) .
O3 C2 H2A 109.5 .
C3 C2 H2A 109.5 .
O3 C2 H2B 109.5 .
C3 C2 H2B 109.5 .
H2A C2 H2B 108.1 .
C2 C3 Cl4 110.87(15) .
C2 C3 H3A 109.5 .
Cl4 C3 H3A 109.5 .
C2 C3 H3B 109.5 .
Cl4 C3 H3B 109.5 .
H3A C3 H3B 108.1 .

loop_
_geom_bond_atom_site_label_1
_geom_bond_atom_site_label_2
_geom_bond_distance
_geom_bond_site_symmetry_2
Mo1 O1 1.6532(14) .
Mo1 O2 2.2924(14) .
Mo1 Cl2 2.3029(6) .
Mo1 Cl3 2.3170(6) .
Mo1 Cl1 2.4749(6) .
Mo1 Cl1 2.4790(6) 5_677
Cl1 Mo1 2.4790(6) 5_677
Cl4 C3 1.799(2) .
O2 C1 1.217(3) .
C1 O3 1.311(3) .
C1 H1 0.932(10) .
O3 C2 1.455(3) .
C2 C3 1.496(3) .
C2 H2A 0.9900 .
C2 H2B 0.9900 .
C3 H3A 0.9900 .
C3 H3B 0.9900 .

loop_
_geom_torsion_atom_site_label_1
_geom_torsion_atom_site_label_2
_geom_torsion_atom_site_label_3
_geom_torsion_atom_site_label_4
_geom_torsion
_geom_torsion_site_symmetry_1
_geom_torsion_site_symmetry_4
O1 Mo1 Cl1 Mo1 -93.59(5) . 5_677
O2 Mo1 Cl1 Mo1 77.73(4) . 5_677
Cl2 Mo1 Cl1 Mo1 164.28(2) . 5_677
Cl3 Mo1 Cl1 Mo1 71.75(6) . 5_677
Cl1 Mo1 Cl1 Mo1 0.0 5_677 5_677
O1 Mo1 O2 C1 -166.7(3) . .
Cl2 Mo1 O2 C1 48.54(18) . .
Cl3 Mo1 O2 C1 -44.57(18) . .
Cl1 Mo1 O2 C1 137.24(19) . .
Cl1 Mo1 O2 C1 -136.27(19) 5_677 .
Mo1 O2 C1 O3 173.94(14) . .
O2 C1 O3 C2 -2.8(3) . .
C1 O3 C2 C3 86.3(2) . .
O3 C2 C3 Cl4 62.64(19) . .
